data_4069509
loop_
_publ_author_name
'Arquier, Damien'
'Vendier, Laure'
'Miqueu, Karinne'
'Sotiropoulos, Jean-Marc'
'Bastin, St\'ephanie'
'Igau, Alain'

_publ_section_title
;
 Crucial Role of the Amidine Moiety in Methylenamino Phosphine-Type
 Ligands for the Synthesis of Tethered \h6-Arene-\h1-PRuthenium(II)
 Complexes: Experimental and Theoretical Studies
;
_journal_issue 17
_journal_name_full Organometallics
_journal_page_first 4945
_journal_paper_doi 10.1021/om900231c
_journal_volume 28
_journal_year 2009
_chemical_compound_source 'synthesis as described'
_chemical_formula_moiety 'C35 H34 Cl2 N1 P1 Ru1'
_chemical_formula_sum 'C35 H34 Cl2 N P Ru'
_chemical_formula_weight 671.57
_chemical_name_systematic
;
 ?
;
_space_group_IT_number 14
_symmetry_cell_setting monoclinic
_symmetry_Int_Tables_number 14
_symmetry_space_group_name_Hall '-P 2yn'
_symmetry_space_group_name_H-M 'P 1 21/n 1'
_atom_sites_solution_hydrogens geom
_atom_sites_solution_primary direct
_atom_sites_solution_secondary difmap
_cell_angle_alpha 90
_cell_angle_beta 105.239(2)
_cell_angle_gamma 90
_cell_formula_units_Z 4
_cell_length_a 13.3821(7)
_cell_length_b 12.0395(6)
_cell_length_c 18.9756(10)
_cell_measurement_reflns_used 9929
_cell_measurement_temperature 180
_cell_measurement_theta_max 30.56
_cell_measurement_theta_min 2.38
_cell_measurement_wavelength 0.71073
_cell_volume 2949.7(3)
_computing_cell_refinement 'Bruker SMART'
_computing_data_collection 'Bruker SMART'
_computing_data_reduction 'Bruker SAINT'
_computing_molecular_graphics 'Ortep-3 for Windows (Farrugia, 1997)'
_computing_publication_material 'WinGX publication routines (Farrugia, 1999)'
_computing_structure_refinement 'SHELXL-97 (Sheldrick, 1997)'
_computing_structure_solution 'SHELXS-86 (Sheldrick, 1986)'
_diffrn_ambient_temperature 110
_diffrn_measured_fraction_theta_full 0.99
_diffrn_measured_fraction_theta_max 0.99
_diffrn_measurement_device_type 'Bruker Kappa APEX II'
_diffrn_measurement_method \w-\f
_diffrn_radiation_monochromator graphite
_diffrn_radiation_source 'fine-focus sealed tube'
_diffrn_radiation_type MoK\a
_diffrn_radiation_wavelength 0.71073
_diffrn_reflns_av_R_equivalents 0.0366
_diffrn_reflns_av_unetI/netI 0.0277
_diffrn_reflns_limit_h_max 16
_diffrn_reflns_limit_h_min -15
_diffrn_reflns_limit_k_max 15
_diffrn_reflns_limit_k_min -14
_diffrn_reflns_limit_l_max 23
_diffrn_reflns_limit_l_min -23
_diffrn_reflns_number 33686
_diffrn_reflns_theta_full 26.37
_diffrn_reflns_theta_max 26.37
_diffrn_reflns_theta_min 2.38
_diffrn_standards_decay_% 0
_diffrn_standards_interval_count 0
_diffrn_standards_interval_time 0
_diffrn_standards_number 0
_exptl_absorpt_coefficient_mu 0.793
_exptl_absorpt_correction_T_max 0.934
_exptl_absorpt_correction_T_min 0.804
_exptl_absorpt_correction_type multi-scan
_exptl_absorpt_process_details
;
        [c.f. r.h. blessing, acta cryst. (1995), a51, 33-38]
;
_exptl_crystal_colour red
_exptl_crystal_density_diffrn 1.512
_exptl_crystal_density_method 'not measured'
_exptl_crystal_description stick
_exptl_crystal_F_000 1376
_exptl_crystal_size_max 0.2
_exptl_crystal_size_mid 0.08
_exptl_crystal_size_min 0.08
_refine_diff_density_max 1.794
_refine_diff_density_min -0.666
_refine_diff_density_rms 0.076
_refine_ls_extinction_method none
_refine_ls_goodness_of_fit_ref 1.042
_refine_ls_hydrogen_treatment constr
_refine_ls_matrix_type full
_refine_ls_number_parameters 364
_refine_ls_number_reflns 5978
_refine_ls_number_restraints 0
_refine_ls_restrained_S_all 1.042
_refine_ls_R_factor_all 0.0388
_refine_ls_R_factor_gt 0.0293
_refine_ls_shift/su_max 0.002
_refine_ls_shift/su_mean 0
_refine_ls_structure_factor_coef Fsqd
_refine_ls_weighting_details 'calc w=1/[\s^2^(Fo^2^)+(0.0330P)^2^+3.2871P] where P=(Fo^2^+2Fc^2^)/3'
_refine_ls_weighting_scheme calc
_refine_ls_wR_factor_gt 0.0681
_refine_ls_wR_factor_ref 0.0728
_reflns_number_gt 5052
_reflns_number_total 5978
_reflns_threshold_expression >2\s(I)
_cod_data_source_file om900231c_si_001.cif
_cod_data_source_block compound5
_cod_database_code 4069509

loop_
_symmetry_equiv_pos_as_xyz
'x, y, z'
'-x+1/2, y+1/2, -z+1/2'
'-x, -y, -z'
'x-1/2, -y-1/2, z-1/2'

loop_
_atom_site_label
_atom_site_type_symbol
_atom_site_fract_x
_atom_site_fract_y
_atom_site_fract_z
_atom_site_U_iso_or_equiv
_atom_site_adp_type
_atom_site_occupancy
_atom_site_symmetry_multiplicity
_atom_site_calc_flag
_atom_site_refinement_flags
C1 C 0.26798(19) 0.3793(2) 0.14870(14) 0.0214(5) Uani 1 1 d .
C2 C 0.29330(18) 0.4865(2) 0.11679(13) 0.0197(5) Uani 1 1 d .
C3 C 0.28232(18) 0.4964(2) 0.04189(13) 0.0193(5) Uani 1 1 d .
H3 H 0.2618 0.435 0.0118 0.023 Uiso 1 1 calc R
C4 C 0.30133(19) 0.5949(2) 0.01204(14) 0.0201(5) Uani 1 1 d .
H4 H 0.2933 0.6002 -0.038 0.024 Uiso 1 1 calc R
C5 C 0.3327(2) 0.6873(2) 0.05638(16) 0.0283(6) Uani 1 1 d .
H5 H 0.3466 0.754 0.0361 0.034 Uiso 1 1 calc R
C6 C 0.3432(2) 0.6798(2) 0.13146(16) 0.0305(6) Uani 1 1 d .
H6 H 0.3628 0.7415 0.1614 0.037 Uiso 1 1 calc R
C7 C 0.3237(2) 0.5783(2) 0.16089(15) 0.0275(6) Uani 1 1 d .
H7 H 0.3313 0.5724 0.2109 0.033 Uiso 1 1 calc R
C8 C 0.15495(19) 0.3569(2) 0.14127(13) 0.0196(5) Uani 1 1 d .
C9 C 0.07792(19) 0.4316(2) 0.10728(14) 0.0218(5) Uani 1 1 d .
H9 H 0.0966 0.5 0.0918 0.026 Uiso 1 1 calc R
C10 C -0.02594(19) 0.4062(2) 0.09607(14) 0.0231(6) Uani 1 1 d .
H10 H -0.0763 0.4572 0.0732 0.028 Uiso 1 1 calc R
C11 C -0.0546(2) 0.3051(3) 0.11889(17) 0.0343(7) Uani 1 1 d .
H11 H -0.1243 0.2877 0.1119 0.041 Uiso 1 1 calc R
C12 C 0.0213(2) 0.2293(3) 0.1524(2) 0.0540(11) Uani 1 1 d .
H12 H 0.0024 0.1605 0.1671 0.065 Uiso 1 1 calc R
C13 C 0.1247(2) 0.2560(3) 0.16401(18) 0.0404(8) Uani 1 1 d .
H13 H 0.1748 0.2053 0.1875 0.048 Uiso 1 1 calc R
C14 C 0.50150(18) 0.25180(19) 0.28754(12) 0.0162(5) Uani 1 1 d .
C15 C 0.6074(2) 0.2304(2) 0.31726(14) 0.0215(5) Uani 1 1 d .
H15 H 0.6524 0.2316 0.2874 0.026 Uiso 1 1 calc R
C16 C 0.6447(2) 0.2077(2) 0.39086(14) 0.0258(6) Uani 1 1 d .
H16 H 0.715 0.1946 0.4106 0.031 Uiso 1 1 calc R
C17 C 0.5775(2) 0.2045(2) 0.43516(14) 0.0264(6) Uani 1 1 d .
H17 H 0.603 0.1903 0.4848 0.032 Uiso 1 1 calc R
C18 C 0.4729(2) 0.2220(2) 0.40614(14) 0.0242(6) Uani 1 1 d .
H18 H 0.4279 0.2177 0.436 0.029 Uiso 1 1 calc R
C19 C 0.4346(2) 0.2463(2) 0.33205(13) 0.0194(5) Uani 1 1 d .
H19 H 0.3642 0.2588 0.3126 0.023 Uiso 1 1 calc R
C20 C 0.52846(17) 0.41051(19) 0.18346(13) 0.0151(5) Uani 1 1 d .
C21 C 0.56631(19) 0.4784(2) 0.24463(13) 0.0200(5) Uani 1 1 d .
H21 H 0.5608 0.4554 0.2902 0.024 Uiso 1 1 calc R
C22 C 0.6118(2) 0.5795(2) 0.23753(15) 0.0247(6) Uani 1 1 d .
H22 H 0.6387 0.6231 0.2786 0.03 Uiso 1 1 calc R
C23 C 0.6173(2) 0.6158(2) 0.16930(15) 0.0234(6) Uani 1 1 d .
H23 H 0.6453 0.6851 0.1643 0.028 Uiso 1 1 calc R
C24 C 0.58121(19) 0.5490(2) 0.10879(14) 0.0214(5) Uani 1 1 d .
H24 H 0.5856 0.5732 0.0632 0.026 Uiso 1 1 calc R
C25 C 0.53840(18) 0.4457(2) 0.11581(13) 0.0180(5) Uani 1 1 d .
H25 H 0.5163 0.4 0.0752 0.022 Uiso 1 1 calc R
C26 C 0.4084(2) -0.0338(2) 0.06286(14) 0.0214(5) Uani 1 1 d .
H26 H 0.3891 -0.0507 0.0133 0.026 Uiso 1 1 calc R
C27 C 0.5090(2) -0.0569(2) 0.10388(14) 0.0210(5) Uani 1 1 d .
H27 H 0.556 -0.0881 0.0811 0.025 Uiso 1 1 calc R
C28 C 0.5412(2) -0.0333(2) 0.18060(14) 0.0204(5) Uani 1 1 d .
C29 C 0.6505(2) -0.0565(2) 0.22370(15) 0.0296(6) Uani 1 1 d .
H29A H 0.67 -0.005 0.2636 0.044 Uiso 1 1 calc R
H29B H 0.6962 -0.0485 0.1926 0.044 Uiso 1 1 calc R
H29C H 0.655 -0.1309 0.2424 0.044 Uiso 1 1 calc R
C30 C 0.4683(2) 0.0103(2) 0.21358(14) 0.0216(5) Uani 1 1 d .
H30 H 0.4866 0.0228 0.2637 0.026 Uiso 1 1 calc R
C31 C 0.3661(2) 0.0358(2) 0.17163(14) 0.0215(5) Uani 1 1 d .
H31 H 0.3192 0.0664 0.1947 0.026 Uiso 1 1 calc R
C32 C 0.33433(19) 0.0155(2) 0.09552(14) 0.0213(5) Uani 1 1 d .
C33 C 0.2246(2) 0.0443(2) 0.05267(16) 0.0295(6) Uani 1 1 d .
H33 H 0.2132 0.1235 0.0595 0.035 Uiso 1 1 calc R
C34 C 0.2034(2) 0.0220(3) -0.02890(16) 0.0379(7) Uani 1 1 d .
H34A H 0.2516 0.0631 -0.0483 0.057 Uiso 1 1 calc R
H34B H 0.134 0.0446 -0.053 0.057 Uiso 1 1 calc R
H34C H 0.2111 -0.0559 -0.0368 0.057 Uiso 1 1 calc R
C35 C 0.1481(3) -0.0223(3) 0.0841(2) 0.0535(10) Uani 1 1 d .
H35A H 0.1563 -0.1001 0.0761 0.08 Uiso 1 1 calc R
H35B H 0.0786 -0.0002 0.0601 0.08 Uiso 1 1 calc R
H35C H 0.1618 -0.0082 0.1355 0.08 Uiso 1 1 calc R
N1 N 0.33283(15) 0.30455(16) 0.18003(10) 0.0162(4) Uani 1 1 d .
P1 P 0.45957(5) 0.28154(5) 0.19043(3) 0.01376(13) Uani 1 1 d .
Cl1 Cl 0.64424(4) 0.18467(5) 0.12154(3) 0.02081(13) Uani 1 1 d .
Cl2 Cl 0.39998(5) 0.23201(5) 0.01646(3) 0.01907(13) Uani 1 1 d .
Ru1 Ru 0.473438(14) 0.121861(15) 0.123254(10) 0.01400(6) Uani 1 1 d .

loop_
_atom_site_aniso_label
_atom_site_aniso_U_11
_atom_site_aniso_U_22
_atom_site_aniso_U_33
_atom_site_aniso_U_23
_atom_site_aniso_U_13
_atom_site_aniso_U_12
C1 0.0165(12) 0.0233(13) 0.0241(13) 0.0083(10) 0.0050(10) 0.0024(10)
C2 0.0120(12) 0.0238(13) 0.0217(12) 0.0017(10) 0.0015(9) 0.0027(10)
C3 0.0170(12) 0.0203(13) 0.0182(12) -0.0022(10) 0.0004(9) 0.0003(10)
C4 0.0161(12) 0.0246(14) 0.0184(12) 0.0040(10) 0.0023(9) 0.0040(10)
C5 0.0263(15) 0.0167(13) 0.0415(16) 0.0038(12) 0.0082(12) -0.0019(11)
C6 0.0299(15) 0.0271(15) 0.0326(15) -0.0095(12) 0.0049(12) -0.0048(12)
C7 0.0263(15) 0.0336(15) 0.0219(13) -0.0055(11) 0.0050(11) -0.0013(12)
C8 0.0174(12) 0.0241(13) 0.0164(11) 0.0019(10) 0.0028(9) -0.0004(10)
C9 0.0186(13) 0.0225(13) 0.0220(12) -0.0002(10) 0.0013(10) 0.0030(10)
C10 0.0176(13) 0.0290(14) 0.0211(12) -0.0003(11) 0.0022(10) 0.0034(10)
C11 0.0160(14) 0.0403(18) 0.0463(18) 0.0104(14) 0.0077(12) -0.0002(12)
C12 0.0238(17) 0.049(2) 0.090(3) 0.044(2) 0.0165(17) 0.0017(15)
C13 0.0190(15) 0.0439(19) 0.058(2) 0.0318(16) 0.0103(14) 0.0068(13)
C14 0.0193(12) 0.0147(12) 0.0129(11) -0.0015(9) 0.0014(9) -0.0003(9)
C15 0.0202(13) 0.0231(13) 0.0192(12) 0.0015(10) 0.0016(10) 0.0012(10)
C16 0.0225(14) 0.0271(14) 0.0221(13) 0.0028(11) -0.0042(10) 0.0001(11)
C17 0.0393(16) 0.0222(14) 0.0138(12) 0.0009(10) 0.0002(11) 0.0014(12)
C18 0.0386(16) 0.0193(13) 0.0171(12) 0.0024(10) 0.0114(11) 0.0057(11)
C19 0.0216(13) 0.0175(12) 0.0183(12) 0.0014(10) 0.0039(10) 0.0022(10)
C20 0.0102(11) 0.0157(12) 0.0184(11) -0.0003(9) 0.0018(9) 0.0001(9)
C21 0.0183(12) 0.0245(13) 0.0173(12) -0.0025(10) 0.0047(10) 0.0009(10)
C22 0.0221(14) 0.0235(14) 0.0282(14) -0.0104(11) 0.0058(11) -0.0053(11)
C23 0.0196(13) 0.0156(12) 0.0357(15) -0.0027(11) 0.0086(11) -0.0047(10)
C24 0.0209(13) 0.0202(13) 0.0233(13) 0.0034(10) 0.0061(10) -0.0013(10)
C25 0.0169(12) 0.0179(12) 0.0181(11) -0.0016(9) 0.0023(9) -0.0008(9)
C26 0.0286(14) 0.0120(12) 0.0219(12) 0.0003(9) 0.0038(11) -0.0061(10)
C27 0.0284(14) 0.0120(12) 0.0232(13) 0.0003(10) 0.0079(11) -0.0004(10)
C28 0.0238(13) 0.0127(12) 0.0222(12) 0.0048(10) 0.0018(10) -0.0001(10)
C29 0.0295(15) 0.0238(15) 0.0306(14) 0.0036(11) -0.0011(12) 0.0038(11)
C30 0.0298(14) 0.0152(12) 0.0187(12) 0.0043(10) 0.0045(10) -0.0014(10)
C31 0.0248(14) 0.0161(12) 0.0263(13) 0.0051(10) 0.0114(11) -0.0018(10)
C32 0.0201(13) 0.0143(12) 0.0276(13) 0.0058(10) 0.0029(10) -0.0049(10)
C33 0.0206(14) 0.0255(15) 0.0381(16) 0.0057(12) 0.0001(12) -0.0059(11)
C34 0.0291(16) 0.0352(17) 0.0391(17) -0.0001(13) -0.0090(13) -0.0047(13)
C35 0.0276(17) 0.066(2) 0.062(2) 0.0171(19) 0.0031(16) -0.0170(17)
N1 0.0148(10) 0.0185(11) 0.0143(9) -0.0010(8) 0.0019(8) 0.0000(8)
P1 0.0130(3) 0.0147(3) 0.0122(3) 0.0013(2) 0.0010(2) -0.0007(2)
Cl1 0.0169(3) 0.0199(3) 0.0256(3) 0.0028(2) 0.0055(2) 0.0000(2)
Cl2 0.0242(3) 0.0150(3) 0.0147(3) 0.0019(2) -0.0007(2) -0.0017(2)
Ru1 0.01566(11) 0.01221(10) 0.01310(10) 0.00099(7) 0.00197(7) -0.00100(7)

loop_
_atom_type_symbol
_atom_type_description
_atom_type_scat_dispersion_real
_atom_type_scat_dispersion_imag
_atom_type_scat_source
C C 0.0033 0.0016 'International Tables Vol C Tables 4.2.6.8 and 6.1.1.4'
H H 0 0 'International Tables Vol C Tables 4.2.6.8 and 6.1.1.4'
N N 0.0061 0.0033 'International Tables Vol C Tables 4.2.6.8 and 6.1.1.4'
P P 0.1023 0.0942 'International Tables Vol C Tables 4.2.6.8 and 6.1.1.4'
Cl Cl 0.1484 0.1585 'International Tables Vol C Tables 4.2.6.8 and 6.1.1.4'
Ru Ru -1.2594 0.8363 'International Tables Vol C Tables 4.2.6.8 and 6.1.1.4'

loop_
_geom_angle_atom_site_label_1
_geom_angle_atom_site_label_2
_geom_angle_atom_site_label_3
_geom_angle
N1 C1 C2 126.4(2)
N1 C1 C8 117.3(2)
C2 C1 C8 116.3(2)
C7 C2 C3 119.0(2)
C7 C2 C1 120.3(2)
C3 C2 C1 120.6(2)
C4 C3 C2 121.0(2)
C4 C3 H3 119.5
C2 C3 H3 119.5
C3 C4 C5 120.2(2)
C3 C4 H4 119.9
C5 C4 H4 119.9
C4 C5 C6 119.9(2)
C4 C5 H5 120.1
C6 C5 H5 120.1
C7 C6 C5 119.0(3)
C7 C6 H6 120.5
C5 C6 H6 120.5
C2 C7 C6 120.9(3)
C2 C7 H7 119.5
C6 C7 H7 119.5
C13 C8 C9 118.0(2)
C13 C8 C1 119.8(2)
C9 C8 C1 122.0(2)
C10 C9 C8 121.3(3)
C10 C9 H9 119.3
C8 C9 H9 119.3
C11 C10 C9 119.8(2)
C11 C10 H10 120.1
C9 C10 H10 120.1
C10 C11 C12 119.6(3)
C10 C11 H11 120.2
C12 C11 H11 120.2
C13 C12 C11 120.1(3)
C13 C12 H12 119.9
C11 C12 H12 119.9
C12 C13 C8 121.2(3)
C12 C13 H13 119.4
C8 C13 H13 119.4
C19 C14 C15 119.5(2)
C19 C14 P1 123.50(18)
C15 C14 P1 116.99(18)
C16 C15 C14 120.1(2)
C16 C15 H15 120
C14 C15 H15 120
C15 C16 C17 120.0(2)
C15 C16 H16 120
C17 C16 H16 120
C18 C17 C16 120.4(2)
C18 C17 H17 119.8
C16 C17 H17 119.8
C17 C18 C19 120.0(2)
C17 C18 H18 120
C19 C18 H18 120
C14 C19 C18 120.0(2)
C14 C19 H19 120
C18 C19 H19 120
C25 C20 C21 119.0(2)
C25 C20 P1 119.87(18)
C21 C20 P1 121.01(18)
C22 C21 C20 120.3(2)
C22 C21 H21 119.8
C20 C21 H21 119.8
C21 C22 C23 120.1(2)
C21 C22 H22 120
C23 C22 H22 120
C24 C23 C22 120.0(2)
C24 C23 H23 120
C22 C23 H23 120
C23 C24 C25 120.3(2)
C23 C24 H24 119.9
C25 C24 H24 119.9
C24 C25 C20 120.2(2)
C24 C25 H25 119.9
C20 C25 H25 119.9
C27 C26 C32 121.3(2)
C27 C26 Ru1 72.21(14)
C32 C26 Ru1 69.68(14)
C27 C26 H26 119.4
C32 C26 H26 119.4
Ru1 C26 H26 131.7
C26 C27 C28 121.0(2)
C26 C27 Ru1 71.70(14)
C28 C27 Ru1 70.46(14)
C26 C27 H27 119.5
C28 C27 H27 119.5
Ru1 C27 H27 131.2
C30 C28 C27 118.1(2)
C30 C28 C29 121.5(2)
C27 C28 C29 120.4(2)
C30 C28 Ru1 70.17(14)
C27 C28 Ru1 72.27(14)
C29 C28 Ru1 129.35(18)
C28 C29 H29A 109.5
C28 C29 H29B 109.5
H29A C29 H29B 109.5
C28 C29 H29C 109.5
H29A C29 H29C 109.5
H29B C29 H29C 109.5
C28 C30 C31 120.9(2)
C28 C30 Ru1 73.13(14)
C31 C30 Ru1 69.73(14)
C28 C30 H30 119.5
C31 C30 H30 119.5
Ru1 C30 H30 130.2
C32 C31 C30 121.3(2)
C32 C31 Ru1 72.79(14)
C30 C31 Ru1 72.13(14)
C32 C31 H31 119.3
C30 C31 H31 119.3
Ru1 C31 H31 128
C31 C32 C26 117.3(2)
C31 C32 C33 119.7(2)
C26 C32 C33 123.1(2)
C31 C32 Ru1 69.40(14)
C26 C32 Ru1 72.93(14)
C33 C32 Ru1 129.14(17)
C32 C33 C34 113.5(2)
C32 C33 C35 108.7(2)
C34 C33 C35 109.7(3)
C32 C33 H33 108.3
C34 C33 H33 108.3
C35 C33 H33 108.3
C33 C34 H34A 109.5
C33 C34 H34B 109.5
H34A C34 H34B 109.5
C33 C34 H34C 109.5
H34A C34 H34C 109.5
H34B C34 H34C 109.5
C33 C35 H35A 109.5
C33 C35 H35B 109.5
H35A C35 H35B 109.5
C33 C35 H35C 109.5
H35A C35 H35C 109.5
H35B C35 H35C 109.5
C1 N1 P1 135.24(19)
N1 P1 C14 100.67(10)
N1 P1 C20 111.38(10)
C14 P1 C20 102.34(11)
N1 P1 Ru1 107.09(7)
C14 P1 Ru1 110.07(8)
C20 P1 Ru1 122.99(8)
C31 Ru1 C30 38.14(9)
C31 Ru1 C32 37.80(9)
C30 Ru1 C32 68.46(9)
C31 Ru1 C28 67.79(9)
C30 Ru1 C28 36.70(9)
C32 Ru1 C28 80.78(9)
C31 Ru1 C26 66.77(10)
C30 Ru1 C26 78.48(9)
C32 Ru1 C26 37.39(10)
C28 Ru1 C26 66.69(9)
C31 Ru1 C27 78.72(10)
C30 Ru1 C27 66.06(9)
C32 Ru1 C27 66.95(10)
C28 Ru1 C27 37.27(9)
C26 Ru1 C27 36.09(9)
C31 Ru1 P1 90.33(7)
C30 Ru1 P1 93.11(7)
C32 Ru1 P1 115.08(7)
C28 Ru1 P1 120.16(7)
C26 Ru1 P1 152.40(7)
C27 Ru1 P1 157.35(6)
C31 Ru1 Cl2 116.87(7)
C30 Ru1 Cl2 155.01(7)
C32 Ru1 Cl2 89.23(7)
C28 Ru1 Cl2 153.68(7)
C26 Ru1 Cl2 90.70(6)
C27 Ru1 Cl2 116.48(6)
P1 Ru1 Cl2 86.14(2)
C31 Ru1 Cl1 153.18(7)
C30 Ru1 Cl1 115.25(7)
C32 Ru1 Cl1 157.00(7)
C28 Ru1 Cl1 90.22(7)
C26 Ru1 Cl1 119.66(7)
C27 Ru1 Cl1 93.17(7)
P1 Ru1 Cl1 87.76(2)
Cl2 Ru1 Cl1 89.69(2)

loop_
_geom_bond_atom_site_label_1
_geom_bond_atom_site_label_2
_geom_bond_distance
C1 N1 1.283(3)
C1 C2 1.502(4)
C1 C8 1.506(3)
C2 C7 1.381(4)
C2 C3 1.395(3)
C3 C4 1.367(4)
C3 H3 0.93
C4 C5 1.391(4)
C4 H4 0.93
C5 C6 1.397(4)
C5 H5 0.93
C6 C7 1.396(4)
C6 H6 0.93
C7 H7 0.93
C8 C13 1.385(4)
C8 C9 1.392(3)
C9 C10 1.384(4)
C9 H9 0.93
C10 C11 1.380(4)
C10 H10 0.93
C11 C12 1.388(4)
C11 H11 0.93
C12 C13 1.380(4)
C12 H12 0.93
C13 H13 0.93
C14 C19 1.384(3)
C14 C15 1.404(3)
C14 P1 1.815(2)
C15 C16 1.381(3)
C15 H15 0.93
C16 C17 1.384(4)
C16 H16 0.93
C17 C18 1.379(4)
C17 H17 0.93
C18 C19 1.395(3)
C18 H18 0.93
C19 H19 0.93
C20 C25 1.391(3)
C20 C21 1.401(3)
C20 P1 1.828(2)
C21 C22 1.382(4)
C21 H21 0.93
C22 C23 1.387(4)
C22 H22 0.93
C23 C24 1.381(4)
C23 H23 0.93
C24 C25 1.390(3)
C24 H24 0.93
C25 H25 0.93
C26 C27 1.395(4)
C26 C32 1.428(4)
C26 Ru1 2.249(2)
C26 H26 0.93
C27 C28 1.434(3)
C27 Ru1 2.255(2)
C27 H27 0.93
C28 C30 1.393(4)
C28 C29 1.502(4)
C28 Ru1 2.231(2)
C29 H29A 0.96
C29 H29B 0.96
C29 H29C 0.96
C30 C31 1.423(4)
C30 Ru1 2.193(2)
C30 H30 0.93
C31 C32 1.416(4)
C31 Ru1 2.162(2)
C31 H31 0.93
C32 C33 1.520(4)
C32 Ru1 2.206(2)
C33 C34 1.522(4)
C33 C35 1.537(4)
C33 H33 0.98
C34 H34A 0.96
C34 H34B 0.96
C34 H34C 0.96
C35 H35A 0.96
C35 H35B 0.96
C35 H35C 0.96
N1 P1 1.678(2)
P1 Ru1 2.3409(6)
Cl1 Ru1 2.4158(6)
Cl2 Ru1 2.4051(6)

loop_
_geom_torsion_atom_site_label_1
_geom_torsion_atom_site_label_2
_geom_torsion_atom_site_label_3
_geom_torsion_atom_site_label_4
_geom_torsion
N1 C1 C2 C7 -83.9(4)
C8 C1 C2 C7 97.8(3)
N1 C1 C2 C3 98.9(3)
C8 C1 C2 C3 -79.5(3)
C7 C2 C3 C4 0.1(4)
C1 C2 C3 C4 177.4(2)
C2 C3 C4 C5 0.4(4)
C3 C4 C5 C6 -1.0(4)
C4 C5 C6 C7 1.2(4)
C3 C2 C7 C6 0.1(4)
C1 C2 C7 C6 -177.2(2)
C5 C6 C7 C2 -0.8(4)
N1 C1 C8 C13 -3.7(4)
C2 C1 C8 C13 174.8(3)
N1 C1 C8 C9 -179.1(2)
C2 C1 C8 C9 -0.5(4)
C13 C8 C9 C10 -0.3(4)
C1 C8 C9 C10 175.2(2)
C8 C9 C10 C11 0.1(4)
C9 C10 C11 C12 -0.5(5)
C10 C11 C12 C13 1.2(6)
C11 C12 C13 C8 -1.5(6)
C9 C8 C13 C12 1.0(5)
C1 C8 C13 C12 -174.6(3)
C19 C14 C15 C16 -2.1(4)
P1 C14 C15 C16 179.7(2)
C14 C15 C16 C17 0.9(4)
C15 C16 C17 C18 1.0(4)
C16 C17 C18 C19 -1.8(4)
C15 C14 C19 C18 1.4(4)
P1 C14 C19 C18 179.45(19)
C17 C18 C19 C14 0.6(4)
C25 C20 C21 C22 0.7(4)
P1 C20 C21 C22 -175.44(19)
C20 C21 C22 C23 2.0(4)
C21 C22 C23 C24 -2.7(4)
C22 C23 C24 C25 0.6(4)
C23 C24 C25 C20 2.2(4)
C21 C20 C25 C24 -2.8(4)
P1 C20 C25 C24 173.41(19)
C32 C26 C27 C28 0.9(4)
Ru1 C26 C27 C28 52.4(2)
C32 C26 C27 Ru1 -51.6(2)
C26 C27 C28 C30 1.9(4)
Ru1 C27 C28 C30 54.9(2)
C26 C27 C28 C29 -178.7(2)
Ru1 C27 C28 C29 -125.8(2)
C26 C27 C28 Ru1 -53.0(2)
C27 C28 C30 C31 -3.1(4)
C29 C28 C30 C31 177.6(2)
Ru1 C28 C30 C31 52.9(2)
C27 C28 C30 Ru1 -55.9(2)
C29 C28 C30 Ru1 124.7(2)
C28 C30 C31 C32 1.5(4)
Ru1 C30 C31 C32 55.9(2)
C28 C30 C31 Ru1 -54.4(2)
C30 C31 C32 C26 1.3(3)
Ru1 C31 C32 C26 56.9(2)
C30 C31 C32 C33 -179.8(2)
Ru1 C31 C32 C33 -124.2(2)
C30 C31 C32 Ru1 -55.6(2)
C27 C26 C32 C31 -2.4(3)
Ru1 C26 C32 C31 -55.11(19)
C27 C26 C32 C33 178.7(2)
Ru1 C26 C32 C33 126.0(2)
C27 C26 C32 Ru1 52.7(2)
C31 C32 C33 C34 177.7(2)
C26 C32 C33 C34 -3.4(4)
Ru1 C32 C33 C34 91.1(3)
C31 C32 C33 C35 -59.9(3)
C26 C32 C33 C35 118.9(3)
Ru1 C32 C33 C35 -146.6(2)
C2 C1 N1 P1 -9.0(4)
C8 C1 N1 P1 169.38(18)
C1 N1 P1 C14 132.6(3)
C1 N1 P1 C20 24.7(3)
C1 N1 P1 Ru1 -112.4(3)
C19 C14 P1 N1 3.4(2)
C15 C14 P1 N1 -178.49(19)
C19 C14 P1 C20 118.3(2)
C15 C14 P1 C20 -63.6(2)
C19 C14 P1 Ru1 -109.4(2)
C15 C14 P1 Ru1 68.7(2)
C25 C20 P1 N1 -89.9(2)
C21 C20 P1 N1 86.2(2)
C25 C20 P1 C14 163.30(19)
C21 C20 P1 C14 -20.6(2)
C25 C20 P1 Ru1 39.2(2)
C21 C20 P1 Ru1 -144.70(17)
C32 C31 Ru1 C30 -132.2(2)
C30 C31 Ru1 C32 132.2(2)
C32 C31 Ru1 C28 -104.12(16)
C30 C31 Ru1 C28 28.08(14)
C32 C31 Ru1 C26 -30.98(14)
C30 C31 Ru1 C26 101.23(16)
C32 C31 Ru1 C27 -66.78(15)
C30 C31 Ru1 C27 65.42(15)
C32 C31 Ru1 P1 133.17(14)
C30 C31 Ru1 P1 -94.62(14)
C32 C31 Ru1 Cl2 47.34(16)
C30 C31 Ru1 Cl2 179.54(12)
C32 C31 Ru1 Cl1 -141.14(14)
C30 C31 Ru1 Cl1 -8.9(3)
C28 C30 Ru1 C31 133.2(2)
C28 C30 Ru1 C32 103.96(16)
C31 C30 Ru1 C32 -29.22(15)
C31 C30 Ru1 C28 -133.2(2)
C28 C30 Ru1 C26 66.27(15)
C31 C30 Ru1 C26 -66.91(15)
C28 C30 Ru1 C27 30.54(14)
C31 C30 Ru1 C27 -102.64(17)
C28 C30 Ru1 P1 -140.26(14)
C31 C30 Ru1 P1 86.56(14)
C28 C30 Ru1 Cl2 132.21(16)
C31 C30 Ru1 Cl2 -1.0(3)
C28 C30 Ru1 Cl1 -51.27(15)
C31 C30 Ru1 Cl1 175.56(13)
C26 C32 Ru1 C31 -128.8(2)
C33 C32 Ru1 C31 112.1(3)
C31 C32 Ru1 C30 29.46(15)
C26 C32 Ru1 C30 -99.37(15)
C33 C32 Ru1 C30 141.5(3)
C31 C32 Ru1 C28 65.45(15)
C26 C32 Ru1 C28 -63.39(15)
C33 C32 Ru1 C28 177.5(3)
C31 C32 Ru1 C26 128.8(2)
C33 C32 Ru1 C26 -119.1(3)
C31 C32 Ru1 C27 101.63(16)
C26 C32 Ru1 C27 -27.20(14)
C33 C32 Ru1 C27 -146.3(3)
C31 C32 Ru1 P1 -53.63(15)
C26 C32 Ru1 P1 177.54(12)
C33 C32 Ru1 P1 58.5(3)
C31 C32 Ru1 Cl2 -139.00(14)
C26 C32 Ru1 Cl2 92.16(13)
C33 C32 Ru1 Cl2 -26.9(2)
C31 C32 Ru1 Cl1 133.59(17)
C26 C32 Ru1 Cl1 4.8(3)
C33 C32 Ru1 Cl1 -114.3(2)
C30 C28 Ru1 C31 -29.11(15)
C27 C28 Ru1 C31 100.81(16)
C29 C28 Ru1 C31 -144.1(3)
C27 C28 Ru1 C30 129.9(2)
C29 C28 Ru1 C30 -115.0(3)
C30 C28 Ru1 C32 -66.14(15)
C27 C28 Ru1 C32 63.78(16)
C29 C28 Ru1 C32 178.9(3)
C30 C28 Ru1 C26 -102.38(16)
C27 C28 Ru1 C26 27.54(15)
C29 C28 Ru1 C26 142.7(3)
C30 C28 Ru1 C27 -129.9(2)
C29 C28 Ru1 C27 115.1(3)
C30 C28 Ru1 P1 47.59(16)
C27 C28 Ru1 P1 177.51(12)
C29 C28 Ru1 P1 -67.4(3)
C30 C28 Ru1 Cl2 -135.12(15)
C27 C28 Ru1 Cl2 -5.2(3)
C29 C28 Ru1 Cl2 109.9(2)
C30 C28 Ru1 Cl1 135.13(14)
C27 C28 Ru1 Cl1 -94.95(14)
C29 C28 Ru1 Cl1 20.2(2)
C27 C26 Ru1 C31 -103.14(17)
C32 C26 Ru1 C31 31.30(14)
C27 C26 Ru1 C30 -64.95(16)
C32 C26 Ru1 C30 69.49(15)
C27 C26 Ru1 C32 -134.4(2)
C27 C26 Ru1 C28 -28.38(15)
C32 C26 Ru1 C28 106.06(16)
C32 C26 Ru1 C27 134.4(2)
C27 C26 Ru1 P1 -139.26(14)
C32 C26 Ru1 P1 -4.8(2)
C27 C26 Ru1 Cl2 137.74(14)
C32 C26 Ru1 Cl2 -87.82(13)
C27 C26 Ru1 Cl1 47.70(16)
C32 C26 Ru1 Cl1 -177.86(11)
C26 C27 Ru1 C31 65.86(16)
C28 C27 Ru1 C31 -68.02(15)
C26 C27 Ru1 C30 103.78(17)
C28 C27 Ru1 C30 -30.10(15)
C26 C27 Ru1 C32 28.11(15)
C28 C27 Ru1 C32 -105.76(17)
C26 C27 Ru1 C28 133.9(2)
C28 C27 Ru1 C26 -133.9(2)
C26 C27 Ru1 P1 128.27(17)
C28 C27 Ru1 P1 -5.6(3)
C26 C27 Ru1 Cl2 -48.70(16)
C28 C27 Ru1 Cl2 177.43(12)
C26 C27 Ru1 Cl1 -139.94(14)
C28 C27 Ru1 Cl1 86.19(14)
N1 P1 Ru1 C31 -48.25(10)
C14 P1 Ru1 C31 60.33(11)
C20 P1 Ru1 C31 -179.11(11)
N1 P1 Ru1 C30 -86.31(10)
C14 P1 Ru1 C30 22.27(11)
C20 P1 Ru1 C30 142.83(11)
N1 P1 Ru1 C32 -18.67(10)
C14 P1 Ru1 C32 89.90(11)
C20 P1 Ru1 C32 -149.54(11)
N1 P1 Ru1 C28 -112.53(11)
C14 P1 Ru1 C28 -3.96(12)
C20 P1 Ru1 C28 116.60(12)
N1 P1 Ru1 C26 -15.44(16)
C14 P1 Ru1 C26 93.13(16)
C20 P1 Ru1 C26 -146.31(16)
N1 P1 Ru1 C27 -108.61(19)
C14 P1 Ru1 C27 0.0(2)
C20 P1 Ru1 C27 120.5(2)
N1 P1 Ru1 Cl2 68.67(8)
C14 P1 Ru1 Cl2 177.24(9)
C20 P1 Ru1 Cl2 -62.20(9)
N1 P1 Ru1 Cl1 158.51(7)
C14 P1 Ru1 Cl1 -92.91(9)
C20 P1 Ru1 Cl1 27.65(9)
